data_1502929
loop_
_publ_author_name
'Peinador, Carlos'
'P\'ia, Elena'
'Blanco, V\'ictor'
'Garc\'ia, Marcos D'
'Quintela, Jos\'e M'

_publ_section_title
;
 Complexation of pyrene in aqueous solution with a self-assembled
 palladium metallocycle.
;
_journal_issue 7
_journal_name_full 'Organic letters'
_journal_page_first 1380
_journal_page_last 1383
_journal_paper_doi 10.1021/ol1004577
_journal_volume 12
_journal_year 2010
_chemical_formula_sum 'C64 H62 N16 O33 Pd2'
_chemical_formula_weight 1796.10
_chemical_name_systematic
;
 ?
;
_space_group_IT_number 2
_symmetry_cell_setting triclinic
_symmetry_space_group_name_Hall '-P 1'
_symmetry_space_group_name_H-M 'P -1'
_atom_sites_solution_hydrogens geom
_atom_sites_solution_primary direct
_atom_sites_solution_secondary difmap
_audit_creation_method SHELXL-97
_cell_angle_alpha 89.769(5)
_cell_angle_beta 70.447(5)
_cell_angle_gamma 84.337(5)
_cell_formula_units_Z 2
_cell_length_a 14.326(5)
_cell_length_b 17.092(5)
_cell_length_c 17.164(5)
_cell_measurement_reflns_used 1915
_cell_measurement_temperature 100(2)
_cell_measurement_theta_max 26.165
_cell_measurement_theta_min 2.705
_cell_volume 3939(2)
_computing_cell_refinement 'BRUKER APEX2'
_computing_data_collection 'BRUKER APEX2'
_computing_structure_refinement 'SHELXL-97 (Sheldrick, 2008)'
_diffrn_ambient_temperature 100(2)
_diffrn_measured_fraction_theta_full 0.998
_diffrn_measured_fraction_theta_max 0.998
_diffrn_measurement_device_type 'Bruker X8 KappaAPEXII'
_diffrn_measurement_method 'omega and phi scans'
_diffrn_radiation_monochromator graphite
_diffrn_radiation_source 'fine-focus sealed tube'
_diffrn_radiation_type MoK\a
_diffrn_radiation_wavelength 0.71073
_diffrn_reflns_av_R_equivalents 0.0000
_diffrn_reflns_av_sigmaI/netI 0.0280
_diffrn_reflns_limit_h_max 17
_diffrn_reflns_limit_h_min -16
_diffrn_reflns_limit_k_max 21
_diffrn_reflns_limit_k_min -21
_diffrn_reflns_limit_l_max 21
_diffrn_reflns_limit_l_min 0
_diffrn_reflns_number 16203
_diffrn_reflns_theta_full 26.44
_diffrn_reflns_theta_max 26.44
_diffrn_reflns_theta_min 1.20
_exptl_absorpt_coefficient_mu 0.552
_exptl_absorpt_correction_T_max 0.9316
_exptl_absorpt_correction_T_min 0.7774
_exptl_absorpt_correction_type multi-scan
_exptl_crystal_colour red
_exptl_crystal_density_diffrn 1.514
_exptl_crystal_density_method 'not measured'
_exptl_crystal_description plate
_exptl_crystal_F_000 1828
_exptl_crystal_size_max 0.48
_exptl_crystal_size_mid 0.30
_exptl_crystal_size_min 0.13
_refine_diff_density_max 2.756
_refine_diff_density_min -3.036
_refine_diff_density_rms 0.139
_refine_ls_extinction_method none
_refine_ls_goodness_of_fit_ref 0.916
_refine_ls_hydrogen_treatment constr
_refine_ls_matrix_type full
_refine_ls_number_parameters 1064
_refine_ls_number_reflns 16203
_refine_ls_number_restraints 126
_refine_ls_restrained_S_all 0.923
_refine_ls_R_factor_all 0.0818
_refine_ls_R_factor_gt 0.0680
_refine_ls_shift/su_max 0.064
_refine_ls_shift/su_mean 0.001
_refine_ls_structure_factor_coef Fsqd
_refine_ls_weighting_details 'calc w=1/[\s^2^(Fo^2^)+(0.0853P)^2^+36.2815P] where P=(Fo^2^+2Fc^2^)/3'
_refine_ls_weighting_scheme calc
_refine_ls_wR_factor_gt 0.1678
_refine_ls_wR_factor_ref 0.1807
_reflns_number_gt 13480
_reflns_number_total 16203
_reflns_threshold_expression >2\s(I)
_cod_data_source_file ol1004577_si_002.cif
_cod_data_source_block pv01mdg1n
_cod_depositor_comments
;
The following automatic conversions were performed:

'_symmetry_cell_setting' value 'Triclinic' changed to 'triclinic'
according to /home/saulius/struct/CIF-dictionaries/cif_core.dic
dictionary named 'cif_core.dic' version 2.4.2 from 2011-04-26.

Automatic conversion script
Id: cif_fix_values 1715 2011-07-08 13:25:40Z adriana 
;
_cod_original_sg_symbol_H-M P-1
_cod_database_code 1502929

loop_
_symmetry_equiv_pos_as_xyz
'x, y, z'
'-x, -y, -z'

loop_
_atom_site_label
_atom_site_type_symbol
_atom_site_fract_x
_atom_site_fract_y
_atom_site_fract_z
_atom_site_U_iso_or_equiv
_atom_site_adp_type
_atom_site_occupancy
_atom_site_symmetry_multiplicity
_atom_site_calc_flag
_atom_site_refinement_flags
_atom_site_disorder_assembly
_atom_site_disorder_group
C1 C 0.6325(4) 0.6450(3) 0.4056(3) 0.0227(10) Uani 1 1 d . . .
H1 H 0.6755 0.6237 0.3535 0.027 Uiso 1 1 calc R . .
C2 C 0.5545(4) 0.7002(3) 0.4083(3) 0.0226(10) Uani 1 1 d . . .
H2 H 0.5443 0.7165 0.3586 0.027 Uiso 1 1 calc R . .
C3 C 0.4908(4) 0.7320(3) 0.4841(3) 0.0214(9) Uani 1 1 d . . .
C4 C 0.5084(4) 0.7054(3) 0.5548(3) 0.0293(11) Uani 1 1 d . . .
H4 H 0.4659 0.7251 0.6078 0.035 Uiso 1 1 calc R . .
C5 C 0.5881(4) 0.6500(3) 0.5479(3) 0.0294(11) Uani 1 1 d . . .
H5 H 0.5997 0.6324 0.5967 0.035 Uiso 1 1 calc R . .
C6 C 0.2913(4) 0.8569(3) 0.4302(3) 0.0232(10) Uani 1 1 d . . .
H6 H 0.2627 0.8598 0.3876 0.028 Uiso 1 1 calc R . .
C7 C 0.3658(4) 0.7990(3) 0.4265(3) 0.0235(10) Uani 1 1 d . . .
H7 H 0.3889 0.7624 0.3809 0.028 Uiso 1 1 calc R . .
C8 C 0.4082(3) 0.7931(3) 0.4887(3) 0.0206(9) Uani 1 1 d . . .
C9 C 0.3705(4) 0.8474(3) 0.5557(3) 0.0219(10) Uani 1 1 d . . .
H9 H 0.3961 0.8442 0.6001 0.026 Uiso 1 1 calc R . .
C10 C 0.2964(4) 0.9051(3) 0.5567(3) 0.0220(10) Uani 1 1 d . . .
H10 H 0.2714 0.9420 0.6019 0.026 Uiso 1 1 calc R . .
C11 C 0.1925(4) 1.0122(3) 0.4210(3) 0.0263(11) Uani 1 1 d . . .
H11 H 0.2429 0.9931 0.3711 0.032 Uiso 1 1 calc R . .
C12 C 0.1841(4) 0.9749(3) 0.4940(3) 0.0243(10) Uani 1 1 d . . .
C13 C 0.1099(4) 1.0002(3) 0.5670(3) 0.0281(11) Uani 1 1 d . . .
H13 H 0.1030 0.9732 0.6169 0.034 Uiso 1 1 calc R . .
C14 C 0.0452(4) 1.0668(3) 0.5654(4) 0.0333(13) Uani 1 1 d . . .
H14 H -0.0059 1.0854 0.6151 0.040 Uiso 1 1 calc R . .
C15 C 0.0538(4) 1.1057(3) 0.4937(4) 0.0295(12) Uani 1 1 d . . .
C16 C 0.1271(4) 1.0777(3) 0.4205(4) 0.0302(11) Uani 1 1 d . . .
H16 H 0.1324 1.1033 0.3702 0.036 Uiso 1 1 calc R . .
C17 C -0.0100(4) 1.1824(3) 0.4938(4) 0.0346(13) Uani 1 1 d . . .
H17A H -0.0739 1.1841 0.5402 0.041 Uiso 1 1 calc R . .
H17B H -0.0247 1.1864 0.4415 0.041 Uiso 1 1 calc R . .
C19 C 0.9469(4) 0.7299(3) 0.4196(4) 0.0331(12) Uani 1 1 d . . .
H19 H 0.9791 0.7586 0.3724 0.040 Uiso 1 1 calc R . .
C20 C 0.0469(4) 1.2507(3) 0.5032(4) 0.0303(12) Uani 1 1 d . . .
C21 C 0.0950(5) 1.2942(3) 0.4372(4) 0.0374(13) Uani 1 1 d . . .
H21 H 0.0921 1.2829 0.3840 0.045 Uiso 1 1 calc R . .
C22 C 0.8532(5) 0.6464(3) 0.5520(4) 0.0381(13) Uani 1 1 d . . .
H22 H 0.8202 0.6171 0.5985 0.046 Uiso 1 1 calc R . .
C23 C 0.8547(4) 0.3824(3) 0.4227(3) 0.0242(10) Uani 1 1 d . . .
H23A H 0.8962 0.3358 0.4318 0.029 Uiso 1 1 calc R . .
H23B H 0.8682 0.3869 0.3625 0.029 Uiso 1 1 calc R . .
C24 C 0.7453(4) 0.3740(3) 0.4668(3) 0.0238(10) Uani 1 1 d . . .
H24A H 0.7244 0.3301 0.4411 0.029 Uiso 1 1 calc R . .
H24B H 0.7335 0.3626 0.5257 0.029 Uiso 1 1 calc R . .
C25 C 0.6543(3) 0.1759(3) 0.9346(3) 0.0229(10) Uani 1 1 d . . .
H25 H 0.7161 0.1716 0.8904 0.027 Uiso 1 1 calc R . .
C26 C 0.5809(4) 0.2328(3) 0.9317(3) 0.0233(10) Uani 1 1 d . . .
H26 H 0.5916 0.2659 0.8856 0.028 Uiso 1 1 calc R . .
C27 C 0.4902(3) 0.2420(3) 0.9971(3) 0.0198(9) Uani 1 1 d . . .
C28 C 0.4786(4) 0.1902(3) 1.0617(3) 0.0346(13) Uani 1 1 d . . .
H28 H 0.4179 0.1936 1.1070 0.042 Uiso 1 1 calc R . .
C29 C 0.5554(4) 0.1341(3) 1.0599(4) 0.0366(14) Uani 1 1 d . . .
H29 H 0.5464 0.0997 1.1048 0.044 Uiso 1 1 calc R . .
C30 C 0.3445(3) 0.4078(3) 0.9287(3) 0.0199(9) Uani 1 1 d . . .
H30 H 0.3520 0.4392 0.8817 0.024 Uiso 1 1 calc R . .
C31 C 0.4184(3) 0.3502(3) 0.9280(3) 0.0196(9) Uani 1 1 d . . .
H31 H 0.4761 0.3416 0.8802 0.024 Uiso 1 1 calc R . .
C32 C 0.4099(3) 0.3039(3) 0.9970(3) 0.0190(9) Uani 1 1 d . . .
C33 C 0.3231(4) 0.3198(3) 1.0660(3) 0.0215(9) Uani 1 1 d . . .
H33 H 0.3149 0.2905 1.1146 0.026 Uiso 1 1 calc R . .
C34 C 0.2503(4) 0.3773(3) 1.0639(3) 0.0216(9) Uani 1 1 d . . .
H34 H 0.1917 0.3870 1.1108 0.026 Uiso 1 1 calc R . .
C35 C 0.1842(3) 0.4829(3) 0.9948(3) 0.0201(9) Uani 1 1 d . . .
C36 C 0.1641(4) 0.4963(3) 0.9224(3) 0.0206(9) Uani 1 1 d . . .
H36 H 0.1957 0.4628 0.8750 0.025 Uiso 1 1 calc R . .
C37 C 0.0967(4) 0.5600(3) 0.9202(3) 0.0230(10) Uani 1 1 d . . .
H37 H 0.0823 0.5702 0.8707 0.028 Uiso 1 1 calc R . .
C38 C 0.0503(4) 0.6087(3) 0.9897(3) 0.0224(10) Uani 1 1 d . . .
C39 C 0.0689(4) 0.5921(3) 1.0628(3) 0.0249(10) Uani 1 1 d . . .
H39 H 0.0352 0.6244 1.1109 0.030 Uiso 1 1 calc R . .
C40 C 0.1359(4) 0.5290(3) 1.0665(3) 0.0225(10) Uani 1 1 d . . .
H40 H 0.1487 0.5176 1.1164 0.027 Uiso 1 1 calc R . .
C41 C -0.0138(4) 0.6837(3) 0.9841(3) 0.0259(10) Uani 1 1 d . . .
H41A H -0.0290 0.6828 0.9320 0.031 Uiso 1 1 calc R . .
H41B H -0.0774 0.6880 1.0310 0.031 Uiso 1 1 calc R . .
C43 C 0.9808(4) 0.1989(3) 0.9435(3) 0.0275(11) Uani 1 1 d . . .
H43 H 1.0382 0.2062 0.8974 0.033 Uiso 1 1 calc R . .
C44 C 0.0436(3) 0.7530(3) 0.9866(3) 0.0212(9) Uani 1 1 d . . .
C45 C 0.1261(5) 0.7678(3) 0.9202(3) 0.0352(13) Uani 1 1 d . . .
H45 H 0.1443 0.7369 0.8704 0.042 Uiso 1 1 calc R . .
C46 C 0.8182(4) 0.1727(3) 1.0737(3) 0.0352(13) Uani 1 1 d . . .
H46 H 0.7619 0.1631 1.1199 0.042 Uiso 1 1 calc R . .
C47 C 0.8287(6) -0.1199(4) 0.9788(7) 0.075(3) Uani 1 1 d U . .
H47A H 0.8730 -0.1433 0.9249 0.090 Uiso 1 1 calc R . .
H47B H 0.8374 -0.1553 1.0222 0.090 Uiso 1 1 calc R . .
C48 C 0.7389(6) -0.1200(4) 0.9802(11) 0.142(6) Uani 1 1 d U . .
H48A H 0.7035 -0.1499 1.0288 0.171 Uiso 1 1 calc R . .
H48B H 0.7411 -0.1504 0.9306 0.171 Uiso 1 1 calc R . .
C49 C 0.6904(8) 0.8544(6) 0.4113(9) 0.091(4) Uani 1 1 d . . .
H49 H 0.7438 0.8147 0.3877 0.109 Uiso 1 1 calc R . .
C50 C 0.6428(8) 0.8886(7) 0.3615(8) 0.090(3) Uani 1 1 d . . .
H50 H 0.6620 0.8733 0.3047 0.108 Uiso 1 1 calc R . .
C51 C 0.5657(7) 0.9462(5) 0.3965(6) 0.068(2) Uani 1 1 d . . .
C52 C 0.5380(5) 0.9704(4) 0.4837(5) 0.0521(18) Uani 1 1 d . . .
C53 C 0.5876(6) 0.9337(5) 0.5336(6) 0.064(2) Uani 1 1 d . . .
C54 C 0.5118(8) 0.9846(7) 0.3487(6) 0.076(3) Uani 1 1 d . . .
H54 H 0.5273 0.9691 0.2923 0.092 Uiso 1 1 calc R . .
C55 C 0.6659(8) 0.8738(7) 0.4938(8) 0.086(3) Uani 1 1 d . . .
H55 H 0.7017 0.8467 0.5251 0.103 Uiso 1 1 calc R . .
C56 C 0.5588(8) 0.9589(7) 0.6183(6) 0.078(3) Uani 1 1 d . . .
H56 H 0.5925 0.9334 0.6521 0.094 Uiso 1 1 calc R . .
C70 C 0.4745(14) 0.4643(12) 0.1065(10) 0.137(7) Uani 1 1 d U . .
C71 C 0.5196(15) 0.4087(12) 0.1485(10) 0.142(8) Uani 1 1 d U . .
H71 H 0.4886 0.4028 0.2063 0.171 Uiso 1 1 calc R . .
C72 C 0.3419(14) 0.5670(11) 0.1068(10) 0.141(8) Uani 1 1 d U . .
H72 H 0.2818 0.5982 0.1364 0.169 Uiso 1 1 calc R . .
C73 C 0.3813(14) 0.5152(11) 0.1489(10) 0.140(8) Uani 1 1 d U . .
H73 H 0.3491 0.5112 0.2067 0.168 Uiso 1 1 calc R . .
C74 C 0.5205(13) 0.4732(9) 0.0221(8) 0.130(8) Uani 1 1 d U . .
C75 C 0.6153(11) 0.4221(10) -0.0205(9) 0.122(6) Uani 1 1 d U . .
C76 C 0.6552(13) 0.3706(10) 0.0254(10) 0.133(7) Uani 1 1 d U . .
H76 H 0.7169 0.3401 -0.0010 0.159 Uiso 1 1 calc R . .
C77 C 0.6079(12) 0.3630(9) 0.1071(10) 0.128(6) Uani 1 1 d U . .
H77 H 0.6356 0.3258 0.1367 0.153 Uiso 1 1 calc R . .
N1 N 0.6493(3) 0.6205(2) 0.4748(2) 0.0213(8) Uani 1 1 d . . .
N2 N 0.2580(3) 0.9104(2) 0.4944(3) 0.0210(8) Uani 1 1 d . . .
N4 N 0.6876(3) 0.4492(2) 0.4597(3) 0.0212(8) Uani 1 1 d . . .
H4A H 0.6269 0.4542 0.5016 0.025 Uiso 1 1 calc R . .
H4B H 0.6763 0.4496 0.4100 0.025 Uiso 1 1 calc R . .
N5 N 0.8782(3) 0.4543(2) 0.4573(3) 0.0234(8) Uani 1 1 d . . .
H5A H 0.9375 0.4696 0.4229 0.028 Uiso 1 1 calc R . .
H5B H 0.8838 0.4448 0.5084 0.028 Uiso 1 1 calc R . .
N6 N 0.6428(3) 0.1263(2) 0.9967(3) 0.0230(8) Uani 1 1 d . . .
N7 N 0.2608(3) 0.4206(2) 0.9957(2) 0.0186(8) Uani 1 1 d . . .
N8 N 0.8638(3) -0.0449(2) 0.9907(3) 0.0296(10) Uani 1 1 d U . .
H8A H 0.9212 -0.0377 0.9478 0.036 Uiso 1 1 calc R . .
H8B H 0.8776 -0.0446 1.0393 0.036 Uiso 1 1 calc R . .
N9 N 0.6772(3) -0.0467(3) 0.9830(4) 0.0394(12) Uani 1 1 d U . .
H9A H 0.6189 -0.0455 1.0273 0.047 Uiso 1 1 calc R . .
H9B H 0.6614 -0.0420 0.9353 0.047 Uiso 1 1 calc R . .
N11 N 0.4923(3) 0.5378(2) 0.3406(3) 0.0256(9) Uani 1 1 d . . .
N12 N 0.1143(4) 0.5714(3) 0.3384(3) 0.0362(11) Uani 1 1 d . . .
N13 N 0.7907(3) 0.7125(3) 0.1998(3) 0.0351(11) Uani 1 1 d . . .
N14 N 0.9063(7) 0.0242(5) 0.1948(6) 0.105(3) Uani 1 1 d DU . .
N15 N 0.6891(8) 0.0276(6) 0.7983(6) 0.098(3) Uani 1 1 d . . .
O1 O 0.5596(3) 0.5391(2) 0.2716(2) 0.0340(9) Uani 1 1 d . . .
O2 O 0.4079(3) 0.5722(3) 0.3510(3) 0.0477(12) Uani 1 1 d . . .
O3 O 0.5095(3) 0.5037(2) 0.3997(2) 0.0332(9) Uani 1 1 d . . .
O4 O 0.1461(3) 0.6151(3) 0.3796(3) 0.0433(10) Uani 1 1 d . . .
O5 O 0.1123(4) 0.5900(3) 0.2694(3) 0.0526(12) Uani 1 1 d . . .
O6 O 0.0846(3) 0.5067(3) 0.3676(3) 0.0497(12) Uani 1 1 d . . .
O7 O 0.7281(3) 0.6654(3) 0.2029(3) 0.0416(10) Uani 1 1 d . . .
O8 O 0.7787(4) 0.7808(3) 0.1779(4) 0.0742(19) Uani 1 1 d . . .
O9 O 0.8660(3) 0.6909(3) 0.2198(3) 0.0453(11) Uani 1 1 d . . .
O10 O 0.9071(10) -0.0044(7) 0.1304(8) 0.254(8) Uani 1 1 d DU . .
O11 O 0.8105(9) 0.0229(9) 0.2412(8) 0.239(7) Uani 1 1 d DU . .
O12 O 0.9895(5) 0.0515(4) 0.2015(5) 0.094(2) Uani 1 1 d DU . .
O13 O 0.7958(7) 0.0031(4) 0.7846(5) 0.108(3) Uani 1 1 d . . .
O14 O 0.6717(9) 0.0869(4) 0.7607(4) 0.142(5) Uani 1 1 d . . .
O15 O 0.6237(6) -0.0180(7) 0.8369(7) 0.172(6) Uani 1 1 d . . .
O19 O 0.4056(3) 0.6962(2) 0.2487(2) 0.0313(8) Uani 1 1 d . . .
O20 O 0.2126(3) 0.7558(3) 0.3188(3) 0.0470(11) Uani 1 1 d . . .
O21 O 0.0475(3) 0.4284(3) 0.2353(3) 0.0435(10) Uani 1 1 d . . .
O22 O 0.7378(4) 0.2734(3) 0.2845(3) 0.0539(13) Uani 1 1 d . . .
O23 O 0.7215(3) 0.4366(2) 0.2796(2) 0.0340(9) Uani 1 1 d . . .
O25 O 0.8752(3) 0.1387(4) 0.7666(3) 0.0581(14) Uani 1 1 d . . .
O26 O 0.4537(7) 0.0722(5) 0.8590(4) 0.120(3) Uani 1 1 d . . .
O27 O 0.6843(4) 0.0301(3) 0.1786(3) 0.0660(16) Uani 1 1 d . . .
O28 O 0.9334(8) 0.7308(4) 0.7804(6) 0.123(3) Uani 1 1 d . . .
O29 O 0.8718(3) 0.5295(2) 0.2673(2) 0.0341(9) Uani 1 1 d . . .
O30 O 0.3966(4) 0.8207(3) 0.7450(3) 0.0491(11) Uani 1 1 d . . .
O31 O 0.5569(4) 0.7905(4) 0.2144(4) 0.0672(16) Uani 1 1 d . . .
O32 O 0.9241(4) 0.8472(4) 0.2615(3) 0.0652(15) Uani 1 1 d . . .
Pd1 Pd 0.76576(3) 0.53993(2) 0.46730(2) 0.01928(11) Uani 1 1 d . . .
Pd2 Pd 0.75525(3) 0.04286(2) 0.99445(2) 0.02398(11) Uani 1 1 d . . .
N21 N 0.6424(10) -0.2602(5) 0.7286(4) 0.088(3) Uani 1 1 d . . .
O54A O 0.5625(12) -0.2842(9) 0.7157(10) 0.088(5) Uani 0.542(16) 1 d P A 1
O54B O 0.692(2) -0.3326(17) 0.7174(17) 0.106(9) Uani 0.458(16) 1 d P A 2
O55A O 0.6327(8) -0.1845(6) 0.7423(7) 0.060(3) Uani 0.542(16) 1 d P A 1
O55B O 0.6021(16) -0.225(2) 0.7019(15) 0.141(14) Uani 0.458(16) 1 d P A 2
O57A O 0.7000(13) -0.3046(11) 0.7398(10) 0.056(4) Uani 0.542(16) 1 d P A 1
O57B O 0.7235(10) -0.2197(9) 0.7579(7) 0.073(5) Uani 0.458(16) 1 d P A 2
O52 O 0.7867(7) -0.1629(6) 0.7965(6) 0.123(3) Uani 1 1 d . . .
N10 N 0.8410(3) 0.1275(2) 1.0042(3) 0.0223(8) Uani 1 1 d . . .
N3 N 0.8470(3) 0.6276(2) 0.4777(3) 0.0234(8) Uani 1 1 d . . .
C42 C 0.9225(4) 0.1404(3) 0.9404(3) 0.0262(10) Uani 1 1 d . . .
H42 H 0.9405 0.1082 0.8916 0.031 Uiso 1 1 calc R . .
C18 C 0.8937(4) 0.6689(3) 0.4126(3) 0.0285(11) Uani 1 1 d . . .
H18 H 0.8903 0.6559 0.3600 0.034 Uiso 1 1 calc R . .
O33 O 1.0966(6) 0.8100(3) 0.6861(5) 0.085(2) Uani 1 1 d . . .

loop_
_atom_site_aniso_label
_atom_site_aniso_U_11
_atom_site_aniso_U_22
_atom_site_aniso_U_33
_atom_site_aniso_U_23
_atom_site_aniso_U_13
_atom_site_aniso_U_12
C1 0.024(2) 0.024(2) 0.019(2) 0.0010(18) -0.0062(19) -0.0025(19)
C2 0.026(2) 0.022(2) 0.020(2) 0.0011(18) -0.0082(19) -0.0024(19)
C3 0.023(2) 0.016(2) 0.025(2) 0.0015(18) -0.0079(19) -0.0051(18)
C4 0.034(3) 0.029(3) 0.020(2) 0.002(2) -0.005(2) 0.005(2)
C5 0.034(3) 0.031(3) 0.020(3) 0.003(2) -0.009(2) 0.006(2)
C6 0.024(2) 0.018(2) 0.028(3) -0.0020(19) -0.009(2) -0.0030(18)
C7 0.026(2) 0.019(2) 0.025(3) -0.0023(19) -0.008(2) -0.0012(18)
C8 0.023(2) 0.016(2) 0.021(2) 0.0037(17) -0.0035(18) -0.0062(18)
C9 0.023(2) 0.021(2) 0.023(2) 0.0033(18) -0.0074(19) -0.0046(18)
C10 0.023(2) 0.020(2) 0.022(2) -0.0010(18) -0.0045(19) -0.0056(18)
C11 0.028(2) 0.021(2) 0.032(3) -0.005(2) -0.014(2) 0.0035(19)
C12 0.020(2) 0.016(2) 0.037(3) -0.0049(19) -0.010(2) -0.0008(18)
C13 0.024(2) 0.024(3) 0.033(3) -0.004(2) -0.004(2) -0.006(2)
C14 0.019(2) 0.026(3) 0.050(3) -0.016(2) -0.005(2) -0.003(2)
C15 0.021(2) 0.022(3) 0.050(3) -0.005(2) -0.017(2) -0.0047(19)
C16 0.033(3) 0.024(3) 0.039(3) -0.003(2) -0.020(2) 0.001(2)
C17 0.026(3) 0.023(3) 0.059(4) -0.008(2) -0.020(3) 0.001(2)
C19 0.032(3) 0.025(3) 0.045(3) 0.003(2) -0.015(2) -0.006(2)
C20 0.023(2) 0.020(2) 0.053(3) -0.012(2) -0.022(2) 0.0072(19)
C21 0.052(4) 0.029(3) 0.038(3) -0.004(2) -0.026(3) -0.003(3)
C22 0.056(4) 0.031(3) 0.033(3) -0.001(2) -0.023(3) -0.007(3)
C23 0.027(2) 0.017(2) 0.028(3) 0.0021(19) -0.009(2) -0.0031(18)
C24 0.026(2) 0.019(2) 0.027(3) 0.0063(19) -0.010(2) -0.0028(19)
C25 0.018(2) 0.024(2) 0.024(2) 0.0061(19) -0.0041(18) -0.0034(18)
C26 0.022(2) 0.024(2) 0.023(2) 0.0061(19) -0.0063(19) -0.0019(18)
C27 0.022(2) 0.016(2) 0.022(2) 0.0008(17) -0.0093(18) -0.0016(17)
C28 0.028(3) 0.034(3) 0.028(3) 0.012(2) 0.004(2) 0.010(2)
C29 0.029(3) 0.035(3) 0.036(3) 0.019(2) 0.000(2) 0.006(2)
C30 0.026(2) 0.018(2) 0.016(2) 0.0019(17) -0.0074(18) -0.0014(18)
C31 0.023(2) 0.019(2) 0.017(2) -0.0008(17) -0.0072(18) -0.0010(18)
C32 0.023(2) 0.014(2) 0.021(2) -0.0012(17) -0.0090(18) -0.0016(17)
C33 0.024(2) 0.021(2) 0.020(2) 0.0040(18) -0.0095(19) -0.0019(18)
C34 0.024(2) 0.021(2) 0.019(2) 0.0014(18) -0.0064(19) -0.0015(18)
C35 0.018(2) 0.015(2) 0.029(3) 0.0001(18) -0.0111(19) -0.0009(17)
C36 0.025(2) 0.017(2) 0.023(2) -0.0026(18) -0.0121(19) -0.0001(18)
C37 0.029(2) 0.019(2) 0.024(2) 0.0003(19) -0.014(2) 0.0003(19)
C38 0.025(2) 0.016(2) 0.029(3) 0.0000(18) -0.012(2) 0.0010(18)
C39 0.027(2) 0.022(2) 0.024(3) -0.0061(19) -0.008(2) 0.0027(19)
C40 0.027(2) 0.021(2) 0.020(2) -0.0011(18) -0.0104(19) 0.0016(19)
C41 0.026(2) 0.023(2) 0.030(3) -0.003(2) -0.013(2) 0.0044(19)
C43 0.022(2) 0.036(3) 0.023(3) -0.002(2) -0.0047(19) -0.005(2)
C44 0.022(2) 0.017(2) 0.024(2) -0.0002(18) -0.0093(19) 0.0079(17)
C45 0.049(3) 0.023(3) 0.022(3) -0.003(2) 0.002(2) 0.000(2)
C46 0.042(3) 0.024(3) 0.025(3) 0.001(2) 0.007(2) -0.003(2)
C47 0.086(5) 0.022(3) 0.154(8) -0.029(4) -0.098(6) 0.021(3)
C48 0.046(5) 0.017(3) 0.366(18) 0.010(7) -0.072(8) -0.005(3)
C49 0.073(6) 0.056(6) 0.139(11) -0.009(6) -0.021(7) -0.037(5)
C50 0.071(6) 0.082(7) 0.116(9) -0.019(7) -0.019(6) -0.041(6)
C51 0.066(5) 0.068(5) 0.079(6) 0.011(4) -0.023(4) -0.053(5)
C52 0.059(4) 0.058(4) 0.056(4) 0.022(3) -0.029(4) -0.046(3)
C53 0.059(5) 0.058(5) 0.092(7) 0.025(4) -0.037(5) -0.044(4)
C54 0.081(6) 0.110(8) 0.055(5) 0.016(5) -0.032(5) -0.060(6)
C55 0.080(7) 0.087(7) 0.118(9) 0.036(7) -0.054(7) -0.063(6)
C56 0.095(7) 0.103(8) 0.070(6) 0.049(6) -0.054(6) -0.075(7)
C70 0.137(13) 0.160(15) 0.111(12) -0.062(11) -0.011(10) -0.108(13)
C71 0.158(16) 0.168(16) 0.098(11) -0.056(11) -0.010(10) -0.123(14)
C72 0.149(14) 0.168(17) 0.102(12) -0.055(10) -0.007(10) -0.122(14)
C73 0.151(15) 0.169(16) 0.094(10) -0.050(10) -0.001(10) -0.128(14)
C74 0.144(14) 0.161(17) 0.087(11) -0.048(9) -0.013(8) -0.119(14)
C75 0.121(11) 0.147(13) 0.096(10) -0.053(9) -0.008(8) -0.101(11)
C76 0.141(13) 0.148(14) 0.110(12) -0.048(10) -0.019(10) -0.105(12)
C77 0.136(12) 0.131(11) 0.114(11) -0.050(9) -0.017(9) -0.089(10)
N1 0.024(2) 0.0187(19) 0.021(2) 0.0012(15) -0.0067(16) -0.0004(15)
N2 0.0198(19) 0.0165(19) 0.027(2) 0.0000(16) -0.0078(16) -0.0022(15)
N4 0.0203(19) 0.022(2) 0.021(2) 0.0036(16) -0.0065(16) -0.0021(15)
N5 0.024(2) 0.020(2) 0.027(2) 0.0017(16) -0.0086(17) -0.0028(16)
N6 0.0198(19) 0.0179(19) 0.030(2) 0.0054(16) -0.0072(17) -0.0003(15)
N7 0.0213(19) 0.0154(18) 0.021(2) -0.0001(15) -0.0099(16) -0.0006(15)
N8 0.028(2) 0.022(2) 0.034(2) 0.0052(18) -0.0081(19) 0.0051(17)
N9 0.023(2) 0.017(2) 0.073(4) 0.012(2) -0.008(2) -0.0027(17)
N11 0.026(2) 0.024(2) 0.027(2) 0.0053(17) -0.0091(18) -0.0037(17)
N12 0.034(3) 0.034(3) 0.034(3) 0.010(2) -0.005(2) 0.003(2)
N13 0.029(2) 0.033(3) 0.031(3) 0.004(2) 0.0038(19) 0.003(2)
N14 0.143(7) 0.080(6) 0.134(8) -0.014(5) -0.106(6) 0.002(5)
N15 0.094(7) 0.108(7) 0.103(7) 0.015(6) -0.049(6) -0.004(6)
O1 0.031(2) 0.046(2) 0.0236(19) 0.0055(17) -0.0068(16) -0.0039(17)
O2 0.032(2) 0.069(3) 0.035(2) 0.023(2) -0.0048(18) 0.007(2)
O3 0.031(2) 0.038(2) 0.029(2) 0.0149(16) -0.0090(16) -0.0030(16)
O4 0.050(3) 0.045(3) 0.040(2) 0.009(2) -0.022(2) 0.000(2)
O5 0.084(4) 0.046(3) 0.030(2) 0.011(2) -0.019(2) -0.018(2)
O6 0.047(3) 0.044(3) 0.057(3) 0.029(2) -0.014(2) -0.013(2)
O7 0.045(2) 0.039(2) 0.045(3) -0.0107(19) -0.020(2) -0.0017(19)
O8 0.041(3) 0.048(3) 0.109(5) 0.041(3) 0.003(3) 0.007(2)
O9 0.027(2) 0.038(2) 0.068(3) 0.014(2) -0.014(2) -0.0029(17)
O10 0.334(13) 0.242(12) 0.272(10) -0.221(10) -0.284(10) 0.227(10)
O11 0.180(9) 0.331(16) 0.226(11) 0.187(10) -0.048(8) -0.191(11)
O12 0.099(5) 0.089(5) 0.123(6) -0.030(4) -0.080(5) 0.005(4)
O13 0.168(8) 0.085(5) 0.095(5) 0.008(4) -0.085(6) 0.022(5)
O14 0.312(14) 0.054(4) 0.052(4) 0.003(3) -0.072(6) 0.056(6)
O15 0.095(6) 0.253(12) 0.220(11) 0.207(10) -0.100(7) -0.107(7)
O19 0.036(2) 0.0277(19) 0.0250(19) 0.0025(15) -0.0053(16) 0.0014(16)
O20 0.043(2) 0.052(3) 0.048(3) -0.001(2) -0.019(2) -0.003(2)
O21 0.041(2) 0.042(2) 0.042(2) 0.0095(19) -0.0076(19) -0.0075(19)
O22 0.062(3) 0.042(3) 0.046(3) -0.009(2) 0.001(2) -0.018(2)
O23 0.030(2) 0.041(2) 0.030(2) 0.0025(17) -0.0100(16) -0.0018(17)
O25 0.038(2) 0.095(4) 0.042(3) 0.013(3) -0.015(2) -0.001(2)
O26 0.183(9) 0.093(5) 0.058(4) -0.001(4) 0.008(5) -0.067(6)
O27 0.086(4) 0.061(3) 0.042(3) 0.008(2) 0.000(3) -0.042(3)
O28 0.206(10) 0.048(4) 0.128(7) -0.014(4) -0.085(7) 0.023(5)
O29 0.044(2) 0.031(2) 0.029(2) 0.0004(16) -0.0117(17) -0.0089(17)
O30 0.060(3) 0.047(3) 0.040(3) -0.003(2) -0.014(2) -0.016(2)
O31 0.034(2) 0.088(4) 0.074(4) -0.037(3) -0.008(2) -0.012(3)
O32 0.048(3) 0.101(5) 0.052(3) 0.017(3) -0.019(2) -0.026(3)
Pd1 0.02188(19) 0.01662(18) 0.01955(19) 0.00177(13) -0.00757(14) -0.00088(13)
Pd2 0.01998(19) 0.01505(18) 0.0323(2) 0.00777(14) -0.00346(15) 0.00079(13)
N21 0.163(10) 0.063(5) 0.031(4) -0.011(3) -0.027(5) -0.004(6)
O54A 0.109(12) 0.086(10) 0.083(10) -0.041(8) -0.066(9) 0.039(8)
O54B 0.109(16) 0.11(2) 0.070(17) 0.001(12) 0.017(12) -0.018(14)
O55A 0.063(7) 0.064(7) 0.059(7) -0.001(5) -0.031(5) 0.001(5)
O55B 0.093(14) 0.23(3) 0.115(17) 0.11(2) -0.053(13) -0.019(18)
O57A 0.052(6) 0.074(11) 0.035(7) -0.001(6) -0.008(5) 0.010(7)
O57B 0.074(9) 0.099(11) 0.040(7) -0.007(6) -0.018(6) 0.012(7)
O52 0.110(7) 0.117(7) 0.130(8) 0.031(6) -0.029(6) 0.003(5)
N10 0.0207(19) 0.0181(19) 0.024(2) 0.0049(16) -0.0040(16) 0.0043(15)
N3 0.028(2) 0.019(2) 0.026(2) -0.0016(16) -0.0130(17) 0.0000(16)
C42 0.023(2) 0.033(3) 0.021(2) -0.002(2) -0.0050(19) -0.002(2)
C18 0.033(3) 0.024(3) 0.032(3) -0.001(2) -0.016(2) -0.002(2)
O33 0.114(5) 0.045(3) 0.116(6) -0.019(3) -0.071(5) 0.009(3)

loop_
_atom_type_symbol
_atom_type_description
_atom_type_scat_dispersion_real
_atom_type_scat_dispersion_imag
_atom_type_scat_source
C C 0.0033 0.0016 'International Tables Vol C Tables 4.2.6.8 and 6.1.1.4'
H H 0.0000 0.0000 'International Tables Vol C Tables 4.2.6.8 and 6.1.1.4'
N N 0.0061 0.0033 'International Tables Vol C Tables 4.2.6.8 and 6.1.1.4'
O O 0.0106 0.0060 'International Tables Vol C Tables 4.2.6.8 and 6.1.1.4'
Pd Pd -0.9988 1.0072 'International Tables Vol C Tables 4.2.6.8 and 6.1.1.4'

loop_
_geom_angle_atom_site_label_1
_geom_angle_atom_site_label_2
_geom_angle_atom_site_label_3
_geom_angle
_geom_angle_site_symmetry_1
_geom_angle_site_symmetry_3
N1 C1 C2 121.8(4) . .
C1 C2 C3 119.9(5) . .
C4 C3 C2 117.6(4) . .
C4 C3 C8 121.4(4) . .
C2 C3 C8 121.0(4) . .
C5 C4 C3 119.7(5) . .
N1 C5 C4 122.2(5) . .
N2 C6 C7 120.5(5) . .
C6 C7 C8 120.8(5) . .
C7 C8 C9 117.7(4) . .
C7 C8 C3 121.2(4) . .
C9 C8 C3 121.0(4) . .
C10 C9 C8 119.7(5) . .
N2 C10 C9 121.2(4) . .
C12 C11 C16 119.9(5) . .
C11 C12 C13 121.3(5) . .
C11 C12 N2 118.9(4) . .
C13 C12 N2 119.8(5) . .
C12 C13 C14 118.0(5) . .
C15 C14 C13 121.5(5) . .
C14 C15 C16 119.4(5) . .
C14 C15 C17 121.2(5) . .
C16 C15 C17 119.2(5) . .
C11 C16 C15 119.9(5) . .
C15 C17 C20 108.5(4) . .
C18 C19 C20 119.6(5) . 2_676
C21 C20 C19 117.6(5) . 2_676
C21 C20 C17 121.9(5) . .
C19 C20 C17 120.4(5) 2_676 .
C22 C21 C20 120.0(5) 2_676 .
N3 C22 C21 122.5(6) . 2_676
N5 C23 C24 107.4(4) . .
N4 C24 C23 107.9(4) . .
N6 C25 C26 123.0(4) . .
C25 C26 C27 119.7(4) . .
C28 C27 C26 117.0(4) . .
C28 C27 C32 121.8(4) . .
C26 C27 C32 121.2(4) . .
C29 C28 C27 119.9(5) . .
N6 C29 C28 122.4(5) . .
N7 C30 C31 120.9(4) . .
C30 C31 C32 120.8(4) . .
C31 C32 C33 116.9(4) . .
C31 C32 C27 121.1(4) . .
C33 C32 C27 121.9(4) . .
C34 C33 C32 120.5(4) . .
N7 C34 C33 120.9(4) . .
C36 C35 C40 122.1(4) . .
C36 C35 N7 119.2(4) . .
C40 C35 N7 118.7(4) . .
C35 C36 C37 118.7(4) . .
C38 C37 C36 120.5(4) . .
C37 C38 C39 119.6(4) . .
C37 C38 C41 120.2(4) . .
C39 C38 C41 120.0(4) . .
C40 C39 C38 120.9(4) . .
C39 C40 C35 118.2(4) . .
C44 C41 C38 108.1(4) . .
C42 C43 C44 120.4(5) . 2_667
C43 C44 C45 117.4(5) 2_667 .
C43 C44 C41 121.5(5) 2_667 .
C45 C44 C41 120.9(5) . .
C46 C45 C44 119.9(5) 2_667 .
N10 C46 C45 122.1(5) . 2_667
C48 C47 N8 118.5(6) . .
C47 C48 N9 120.8(7) . .
C50 C49 C55 123.9(12) . .
C49 C50 C51 117.4(12) . .
C50 C51 C54 120.9(11) . .
C50 C51 C52 120.9(10) . .
C54 C51 C52 118.2(9) . .
C52 C52 C53 120.2(9) 2_676 .
C52 C52 C51 119.4(9) 2_676 .
C53 C52 C51 120.4(8) . .
C52 C53 C55 115.9(9) . .
C52 C53 C56 119.0(9) . .
C55 C53 C56 125.1(10) . .
C56 C54 C51 120.5(9) 2_676 .
C49 C55 C53 121.4(11) . .
C54 C56 C53 122.8(9) 2_676 .
C74 C70 C71 119.1(19) . .
C74 C70 C73 118(2) . .
C71 C70 C73 123.1(18) . .
C77 C71 C70 121.5(18) . .
C73 C72 C75 124(2) . 2_665
C72 C73 C70 120.9(18) . .
C70 C74 C74 122(2) . 2_665
C70 C74 C75 117.6(17) . .
C74 C74 C75 120.8(18) 2_665 .
C76 C75 C72 125.4(19) . 2_665
C76 C75 C74 119.4(14) . .
C72 C75 C74 115.1(19) 2_665 .
C77 C76 C75 121.2(19) . .
C76 C77 C71 121(2) . .
C5 N1 C1 118.9(4) . .
C5 N1 Pd1 120.9(3) . .
C1 N1 Pd1 120.2(3) . .
C10 N2 C6 120.1(4) . .
C10 N2 C12 120.3(4) . .
C6 N2 C12 119.5(4) . .
C24 N4 Pd1 109.1(3) . .
C23 N5 Pd1 107.8(3) . .
C25 N6 C29 117.9(4) . .
C25 N6 Pd2 120.1(3) . .
C29 N6 Pd2 122.1(3) . .
C34 N7 C30 120.0(4) . .
C34 N7 C35 120.6(4) . .
C30 N7 C35 119.4(4) . .
C47 N8 Pd2 108.3(4) . .
C48 N9 Pd2 107.9(4) . .
O2 N11 O3 119.6(4) . .
O2 N11 O1 119.8(4) . .
O3 N11 O1 120.6(4) . .
O5 N12 O4 120.9(5) . .
O5 N12 O6 119.7(6) . .
O4 N12 O6 119.4(5) . .
O8 N13 O7 120.3(5) . .
O8 N13 O9 119.5(5) . .
O7 N13 O9 120.2(5) . .
O10 N14 O11 101.0(11) . .
O10 N14 O12 120.9(12) . .
O11 N14 O12 138.0(11) . .
O14 N15 O15 124.4(11) . .
O14 N15 O13 115.6(10) . .
O15 N15 O13 119.2(9) . .
N1 Pd1 N5 176.48(16) . .
N1 Pd1 N3 89.87(16) . .
N5 Pd1 N3 93.54(16) . .
N1 Pd1 N4 92.20(16) . .
N5 Pd1 N4 84.42(16) . .
N3 Pd1 N4 177.48(16) . .
N10 Pd2 N9 176.45(16) . .
N10 Pd2 N6 90.54(16) . .
N9 Pd2 N6 92.93(17) . .
N10 Pd2 N8 92.37(17) . .
N9 Pd2 N8 84.15(19) . .
N6 Pd2 N8 177.05(18) . .
O55B N21 O57A 164(2) . .
O55B N21 O55A 61(2) . .
O57A N21 O55A 126.7(16) . .
O55B N21 O54A 58.9(19) . .
O57A N21 O54A 120.1(13) . .
O55A N21 O54A 111.8(13) . .
O55B N21 O54B 139(3) . .
O57A N21 O54B 29.1(14) . .
O55A N21 O54B 154(2) . .
O54A N21 O54B 94.2(16) . .
O55B N21 O57B 117(2) . .
O57A N21 O57B 67.1(13) . .
O55A N21 O57B 59.8(8) . .
O54A N21 O57B 168.9(10) . .
O54B N21 O57B 94.6(17) . .
N21 O57B O52 167.6(10) . .
C42 N10 C46 118.0(5) . .
C42 N10 Pd2 120.3(3) . .
C46 N10 Pd2 121.7(3) . .
C18 N3 C22 118.4(5) . .
C18 N3 Pd1 121.5(3) . .
C22 N3 Pd1 120.1(4) . .
N10 C42 C43 122.1(5) . .
N3 C18 C19 121.9(5) . .

loop_
_geom_bond_atom_site_label_1
_geom_bond_atom_site_label_2
_geom_bond_distance
_geom_bond_site_symmetry_2
C1 N1 1.347(6) .
C1 C2 1.377(7) .
C2 C3 1.391(7) .
C3 C4 1.387(7) .
C3 C8 1.479(7) .
C4 C5 1.382(7) .
C5 N1 1.333(7) .
C6 N2 1.359(6) .
C6 C7 1.366(7) .
C7 C8 1.394(7) .
C8 C9 1.403(7) .
C9 C10 1.372(7) .
C10 N2 1.355(6) .
C11 C12 1.378(8) .
C11 C16 1.389(7) .
C12 C13 1.382(7) .
C12 N2 1.453(6) .
C13 C14 1.403(8) .
C14 C15 1.371(9) .
C15 C16 1.390(8) .
C15 C17 1.523(7) .
C17 C20 1.526(7) .
C19 C18 1.378(7) .
C19 C20 1.400(8) 2_676
C20 C21 1.372(9) .
C20 C19 1.400(8) 2_676
C21 C22 1.364(8) 2_676
C22 N3 1.348(7) .
C22 C21 1.364(8) 2_676
C23 N5 1.482(6) .
C23 C24 1.516(7) .
C24 N4 1.486(6) .
C25 N6 1.336(6) .
C25 C26 1.375(7) .
C26 C27 1.399(7) .
C27 C28 1.392(7) .
C27 C32 1.485(6) .
C28 C29 1.378(7) .
C29 N6 1.350(7) .
C30 N7 1.355(6) .
C30 C31 1.370(6) .
C31 C32 1.399(6) .
C32 C33 1.405(7) .
C33 C34 1.371(7) .
C34 N7 1.354(6) .
C35 C36 1.380(7) .
C35 C40 1.395(7) .
C35 N7 1.456(6) .
C36 C37 1.390(6) .
C37 C38 1.389(7) .
C38 C39 1.390(7) .
C38 C41 1.522(6) .
C39 C40 1.387(7) .
C41 C44 1.516(7) .
C43 C42 1.376(7) .
C43 C44 1.381(7) 2_667
C44 C43 1.381(7) 2_667
C44 C45 1.384(7) .
C45 C46 1.379(8) 2_667
C46 N10 1.350(7) .
C46 C45 1.379(8) 2_667
C47 C48 1.279(11) .
C47 N8 1.461(8) .
C48 N9 1.452(9) .
C49 C50 1.358(17) .
C49 C55 1.373(16) .
C50 C51 1.377(14) .
C51 C54 1.422(14) .
C51 C52 1.464(12) .
C52 C52 1.380(16) 2_676
C52 C53 1.394(11) .
C53 C55 1.428(15) .
C53 C56 1.428(14) .
C54 C56 1.306(15) 2_676
C56 C54 1.306(15) 2_676
C70 C74 1.39(2) .
C70 C71 1.42(2) .
C70 C73 1.48(2) .
C71 C77 1.39(2) .
C72 C73 1.34(2) .
C72 C75 1.42(2) 2_665
C74 C74 1.39(3) 2_665
C74 C75 1.50(2) .
C75 C76 1.39(2) .
C75 C72 1.42(2) 2_665
C76 C77 1.349(19) .
N1 Pd1 2.025(4) .
N4 Pd1 2.030(4) .
N5 Pd1 2.028(4) .
N6 Pd2 2.033(4) .
N8 Pd2 2.037(4) .
N9 Pd2 2.029(5) .
N11 O2 1.247(6) .
N11 O3 1.249(6) .
N11 O1 1.254(6) .
N12 O5 1.234(7) .
N12 O4 1.245(7) .
N12 O6 1.264(6) .
N13 O8 1.238(7) .
N13 O7 1.250(6) .
N13 O9 1.259(6) .
N14 O10 1.207(10) .
N14 O11 1.339(12) .
N14 O12 1.361(10) .
N15 O14 1.249(11) .
N15 O15 1.284(12) .
N15 O13 1.483(12) .
Pd1 N3 2.029(4) .
Pd2 N10 2.030(4) .
N21 O55B 1.00(2) .
N21 O57A 1.129(19) .
N21 O55A 1.301(14) .
N21 O54A 1.338(18) .
N21 O54B 1.35(3) .
N21 O57B 1.622(19) .
O57B O52 1.668(17) .
N10 C42 1.343(6) .
N3 C18 1.334(7) .

loop_
_geom_torsion_atom_site_label_1
_geom_torsion_atom_site_label_2
_geom_torsion_atom_site_label_3
_geom_torsion_atom_site_label_4
_geom_torsion
_geom_torsion_site_symmetry_1
_geom_torsion_site_symmetry_4
N1 C1 C2 C3 0.0(7) . .
C1 C2 C3 C4 -0.8(7) . .
C1 C2 C3 C8 178.2(4) . .
C2 C3 C4 C5 1.0(8) . .
C8 C3 C4 C5 -178.1(5) . .
C3 C4 C5 N1 -0.3(9) . .
N2 C6 C7 C8 0.7(7) . .
C6 C7 C8 C9 1.3(7) . .
C6 C7 C8 C3 -178.2(4) . .
C4 C3 C8 C7 -155.1(5) . .
C2 C3 C8 C7 25.9(7) . .
C4 C3 C8 C9 25.4(7) . .
C2 C3 C8 C9 -153.6(5) . .
C7 C8 C9 C10 -1.9(7) . .
C3 C8 C9 C10 177.6(4) . .
C8 C9 C10 N2 0.6(7) . .
C16 C11 C12 C13 1.7(8) . .
C16 C11 C12 N2 -175.2(4) . .
C11 C12 C13 C14 -2.2(7) . .
N2 C12 C13 C14 174.6(4) . .
C12 C13 C14 C15 0.7(8) . .
C13 C14 C15 C16 1.3(8) . .
C13 C14 C15 C17 -174.0(5) . .
C12 C11 C16 C15 0.4(8) . .
C14 C15 C16 C11 -1.8(8) . .
C17 C15 C16 C11 173.5(5) . .
C14 C15 C17 C20 92.3(6) . .
C16 C15 C17 C20 -83.0(6) . .
C15 C17 C20 C21 102.2(6) . .
C15 C17 C20 C19 -76.7(6) . 2_676
C19 C20 C21 C22 0.3(8) 2_676 2_676
C17 C20 C21 C22 -178.6(5) . 2_676
N5 C23 C24 N4 53.1(5) . .
N6 C25 C26 C27 1.9(8) . .
C25 C26 C27 C28 -1.7(7) . .
C25 C26 C27 C32 178.8(4) . .
C26 C27 C28 C29 1.1(9) . .
C32 C27 C28 C29 -179.3(5) . .
C27 C28 C29 N6 -0.7(10) . .
N7 C30 C31 C32 -0.9(7) . .
C30 C31 C32 C33 -0.4(7) . .
C30 C31 C32 C27 -179.2(4) . .
C28 C27 C32 C31 -173.4(5) . .
C26 C27 C32 C31 6.2(7) . .
C28 C27 C32 C33 7.9(7) . .
C26 C27 C32 C33 -172.6(5) . .
C31 C32 C33 C34 1.2(7) . .
C27 C32 C33 C34 -179.9(4) . .
C32 C33 C34 N7 -0.7(7) . .
C40 C35 C36 C37 2.8(7) . .
N7 C35 C36 C37 -174.8(4) . .
C35 C36 C37 C38 -0.3(7) . .
C36 C37 C38 C39 -2.2(7) . .
C36 C37 C38 C41 172.7(5) . .
C37 C38 C39 C40 2.3(8) . .
C41 C38 C39 C40 -172.6(5) . .
C38 C39 C40 C35 0.1(7) . .
C36 C35 C40 C39 -2.7(7) . .
N7 C35 C40 C39 175.0(4) . .
C37 C38 C41 C44 -106.0(5) . .
C39 C38 C41 C44 68.9(6) . .
C38 C41 C44 C43 -105.2(5) . 2_667
C38 C41 C44 C45 71.1(6) . .
C43 C44 C45 C46 1.7(8) 2_667 2_667
C41 C44 C45 C46 -174.8(5) . 2_667
N8 C47 C48 N9 8(2) . .
C55 C49 C50 C51 0.2(14) . .
C49 C50 C51 C54 -179.7(8) . .
C49 C50 C51 C52 1.3(12) . .
C50 C51 C52 C52 178.4(8) . 2_676
C54 C51 C52 C52 -0.6(11) . 2_676
C50 C51 C52 C53 -1.9(10) . .
C54 C51 C52 C53 179.1(6) . .
C52 C52 C53 C55 -179.3(7) 2_676 .
C51 C52 C53 C55 1.1(9) . .
C52 C52 C53 C56 -0.5(11) 2_676 .
C51 C52 C53 C56 179.9(6) . .
C50 C51 C54 C56 -177.5(8) . 2_676
C52 C51 C54 C56 1.5(11) . 2_676
C50 C49 C55 C53 -1.0(13) . .
C52 C53 C55 C49 0.3(10) . .
C56 C53 C55 C49 -178.4(7) . .
C52 C53 C56 C54 -0.5(11) . 2_676
C55 C53 C56 C54 178.3(8) . 2_676
C74 C70 C71 C77 -0.5(17) . .
C73 C70 C71 C77 -178.7(9) . .
C75 C72 C73 C70 -0.5(19) 2_665 .
C74 C70 C73 C72 1.3(16) . .
C71 C70 C73 C72 179.6(12) . .
C71 C70 C74 C74 180.0(12) . 2_665
C73 C70 C74 C74 -1.6(18) . 2_665
C71 C70 C74 C75 1.1(15) . .
C73 C70 C74 C75 179.4(9) . .
C70 C74 C75 C76 -2.4(14) . .
C74 C74 C75 C76 178.7(12) 2_665 .
C70 C74 C75 C72 179.1(9) . 2_665
C74 C74 C75 C72 0.2(16) 2_665 2_665
C72 C75 C76 C77 -178.6(9) 2_665 .
C74 C75 C76 C77 3.1(16) . .
C75 C76 C77 C71 -2.5(16) . .
C70 C71 C77 C76 1.1(16) . .
C4 C5 N1 C1 -0.5(8) . .
C4 C5 N1 Pd1 179.6(4) . .
C2 C1 N1 C5 0.7(7) . .
C2 C1 N1 Pd1 -179.4(4) . .
C9 C10 N2 C6 1.5(7) . .
C9 C10 N2 C12 -176.1(4) . .
C7 C6 N2 C10 -2.1(7) . .
C7 C6 N2 C12 175.4(4) . .
C11 C12 N2 C10 136.7(5) . .
C13 C12 N2 C10 -40.2(6) . .
C11 C12 N2 C6 -40.8(6) . .
C13 C12 N2 C6 142.3(5) . .
C23 C24 N4 Pd1 -36.5(4) . .
C24 C23 N5 Pd1 -43.5(4) . .
C26 C25 N6 C29 -1.4(8) . .
C26 C25 N6 Pd2 179.1(4) . .
C28 C29 N6 C25 0.8(9) . .
C28 C29 N6 Pd2 -179.7(5) . .
C33 C34 N7 C30 -0.6(7) . .
C33 C34 N7 C35 -178.4(4) . .
C31 C30 N7 C34 1.5(7) . .
C31 C30 N7 C35 179.3(4) . .
C36 C35 N7 C34 -144.6(5) . .
C40 C35 N7 C34 37.7(6) . .
C36 C35 N7 C30 37.7(6) . .
C40 C35 N7 C30 -140.1(5) . .
C48 C47 N8 Pd2 -6.0(14) . .
C47 C48 N9 Pd2 -5.0(18) . .
C5 N1 Pd1 N5 113(3) . .
C1 N1 Pd1 N5 -67(3) . .
C5 N1 Pd1 N3 -81.8(4) . .
C1 N1 Pd1 N3 98.2(4) . .
C5 N1 Pd1 N4 96.7(4) . .
C1 N1 Pd1 N4 -83.2(4) . .
C23 N5 Pd1 N1 3(3) . .
C23 N5 Pd1 N3 -162.7(3) . .
C23 N5 Pd1 N4 18.7(3) . .
C24 N4 Pd1 N1 -170.8(3) . .
C24 N4 Pd1 N5 10.2(3) . .
C24 N4 Pd1 N3 -26(4) . .
C48 N9 Pd2 N10 12(4) . .
C48 N9 Pd2 N6 -179.4(8) . .
C48 N9 Pd2 N8 1.0(8) . .
C25 N6 Pd2 N10 66.0(4) . .
C29 N6 Pd2 N10 -113.6(5) . .
C25 N6 Pd2 N9 -113.3(4) . .
C29 N6 Pd2 N9 67.1(5) . .
C25 N6 Pd2 N8 -105(3) . .
C29 N6 Pd2 N8 75(4) . .
C47 N8 Pd2 N10 -177.0(5) . .
C47 N8 Pd2 N9 2.3(6) . .
C47 N8 Pd2 N6 -6(4) . .
O55B N21 O57B O52 46(5) . .
O57A N21 O57B O52 -151(5) . .
O55A N21 O57B O52 24(5) . .
O54A N21 O57B O52 -19(10) . .
O54B N21 O57B O52 -161(5) . .
C45 C46 N10 C42 1.9(8) 2_667 .
C45 C46 N10 Pd2 -177.6(4) 2_667 .
N9 Pd2 N10 C42 57(3) . .
N6 Pd2 N10 C42 -111.6(4) . .
N8 Pd2 N10 C42 68.0(4) . .
N9 Pd2 N10 C46 -124(3) . .
N6 Pd2 N10 C46 67.9(4) . .
N8 Pd2 N10 C46 -112.5(4) . .
C21 C22 N3 C18 0.2(9) 2_676 .
C21 C22 N3 Pd1 -178.6(5) 2_676 .
N1 Pd1 N3 C18 -81.8(4) . .
N5 Pd1 N3 C18 97.3(4) . .
N4 Pd1 N3 C18 133(4) . .
N1 Pd1 N3 C22 97.0(4) . .
N5 Pd1 N3 C22 -83.9(4) . .
N4 Pd1 N3 C22 -48(4) . .
C46 N10 C42 C43 -1.6(7) . .
Pd2 N10 C42 C43 177.9(4) . .
C44 C43 C42 N10 -0.3(8) 2_667 .
C22 N3 C18 C19 -0.6(8) . .
Pd1 N3 C18 C19 178.3(4) . .
C20 C19 C18 N3 0.5(8) 2_676 .
